data_7050107
loop_
_publ_author_name
'Cai, Ping'
'Li, Ming-xue'
'Duan, Chun-Ying'
'Lu, Feng'
'Guo, Dong'
'Meng, Qing-Jin'

_publ_section_title
;
 Syntheses, crystal structure and electrochemical properties of
 dinuclear ruthenium complexes containing saturated and unsaturated
 spacers
;
_journal_issue 8
_journal_name_full 'New Journal of Chemistry'
_journal_page_first 1011
_journal_paper_doi 10.1039/b502656c
_journal_volume 29
_journal_year 2005
_chemical_formula_sum 'C53 H48 Cl4 N12 O18 Ru2'
_chemical_formula_weight 1484.00
_chemical_name_systematic
;
?
;
_space_group_IT_number 15
_symmetry_cell_setting monoclinic
_symmetry_space_group_name_Hall '-C 2yc'
_symmetry_space_group_name_H-M 'C 1 2/c 1'
_atom_sites_solution_hydrogens geom
_atom_sites_solution_primary direct
_atom_sites_solution_secondary difmap
_audit_creation_method SHELXL-97
_cell_angle_alpha 90.00
_cell_angle_beta 98.179(6)
_cell_angle_gamma 90.00
_cell_formula_units_Z 4
_cell_length_a 25.242(10)
_cell_length_b 15.105(6)
_cell_length_c 17.269(7)
_cell_measurement_reflns_used 688
_cell_measurement_temperature 293(2)
_cell_measurement_theta_max 16.11
_cell_measurement_theta_min 2.38
_cell_volume 6517(5)
_computing_cell_refinement 'Bruker SMART'
_computing_data_collection 'Bruker SMART'
_computing_data_reduction 'Bruker SAINT'
_computing_molecular_graphics 'Bruker SHELXTL'
_computing_publication_material 'Bruker SHELXTL'
_computing_structure_refinement 'Bruker SHELXTL'
_computing_structure_solution 'Bruker SHELXTL'
_diffrn_ambient_temperature 293(2)
_diffrn_measured_fraction_theta_full 0.942
_diffrn_measured_fraction_theta_max 0.942
_diffrn_measurement_device_type 'CCD area detector'
_diffrn_measurement_method 'phi and omega scans'
_diffrn_radiation_monochromator graphite
_diffrn_radiation_source 'fine-focus sealed tube'
_diffrn_radiation_type MoK\a
_diffrn_radiation_wavelength 0.71073
_diffrn_reflns_av_R_equivalents 0.1092
_diffrn_reflns_av_sigmaI/netI 0.3710
_diffrn_reflns_limit_h_max 23
_diffrn_reflns_limit_h_min -29
_diffrn_reflns_limit_k_max 17
_diffrn_reflns_limit_k_min -16
_diffrn_reflns_limit_l_max 20
_diffrn_reflns_limit_l_min -20
_diffrn_reflns_number 12347
_diffrn_reflns_theta_full 25.00
_diffrn_reflns_theta_max 25.00
_diffrn_reflns_theta_min 1.90
_exptl_absorpt_coefficient_mu 0.706
_exptl_absorpt_correction_T_max 0.86
_exptl_absorpt_correction_T_min 0.81
_exptl_absorpt_correction_type empirical
_exptl_absorpt_process_details sadabs
_exptl_crystal_colour dark-red
_exptl_crystal_density_diffrn 1.542
_exptl_crystal_density_method 'not measured'
_exptl_crystal_description block
_exptl_crystal_F_000 3056
_exptl_crystal_size_max 0.30
_exptl_crystal_size_mid 0.20
_exptl_crystal_size_min 0.20
_refine_diff_density_max 0.749
_refine_diff_density_min -0.427
_refine_diff_density_rms 0.107
_refine_ls_extinction_method none
_refine_ls_goodness_of_fit_ref 1.085
_refine_ls_hydrogen_treatment mixed
_refine_ls_matrix_type full
_refine_ls_number_parameters 485
_refine_ls_number_reflns 5418
_refine_ls_number_restraints 205
_refine_ls_restrained_S_all 1.081
_refine_ls_R_factor_all 0.2314
_refine_ls_R_factor_gt 0.0687
_refine_ls_shift/su_max 0.004
_refine_ls_shift/su_mean 0.000
_refine_ls_structure_factor_coef Fsqd
_refine_ls_weighting_details 'calc w=1/[\s^2^(Fo^2^)+(0.0200P)^2^+0.0000P] where P=(Fo^2^+2Fc^2^)/3'
_refine_ls_weighting_scheme calc
_refine_ls_wR_factor_gt 0.1416
_refine_ls_wR_factor_ref 0.1589
_reflns_number_gt 1635
_reflns_number_total 5418
_reflns_threshold_expression >2sigma(I)
_cod_data_source_file b502656c.txt
_cod_data_source_block Ru-BL1
_cod_depositor_comments
;
The following automatic conversions were performed:
'_symmetry_cell_setting' value 'Monoclinic' changed to 'monoclinic'
according to '/home/saulius/struct/CIF-dictionaries/cif_core.dic'
dictionary named 'cif_core.dic' version 2.4.1 from 2010-06-29.

Automatic conversion script
Id: cif_fix_enum 1527 2010-12-29 10:47:43Z saulius 
;
_cod_original_sg_symbol_H-M 'C2/c '
_cod_database_code 7050107

loop_
_symmetry_equiv_pos_as_xyz
'x, y, z'
'-x, y, -z+1/2'
'x+1/2, y+1/2, z'
'-x+1/2, y+1/2, -z+1/2'
'-x, -y, -z'
'x, -y, z-1/2'
'-x+1/2, -y+1/2, -z'
'x+1/2, -y+1/2, z-1/2'

loop_
_atom_site_label
_atom_site_type_symbol
_atom_site_fract_x
_atom_site_fract_y
_atom_site_fract_z
_atom_site_U_iso_or_equiv
_atom_site_adp_type
_atom_site_occupancy
_atom_site_symmetry_multiplicity
_atom_site_calc_flag
_atom_site_refinement_flags
_atom_site_disorder_assembly
_atom_site_disorder_group
Ru1 Ru 0.91835(3) 0.29907(5) 0.81823(4) 0.04167(19) Uani 1 1 d . . .
N1 N 0.8514(2) 0.2629(4) 0.8618(3) 0.048(2) Uani 1 1 d . . .
N2 N 0.8738(2) 0.4090(4) 0.7989(3) 0.049(2) Uani 1 1 d . . .
N3 N 0.8855(2) 0.2331(4) 0.7238(3) 0.052(2) Uani 1 1 d . . .
N4 N 0.9517(2) 0.1786(5) 0.8389(3) 0.058(3) Uani 1 1 d . . .
N5 N 0.9553(2) 0.3520(4) 0.9182(3) 0.048(2) Uani 1 1 d . . .
N6 N 0.9887(2) 0.3380(4) 0.7869(3) 0.045(2) Uani 1 1 d . . .
C1 C 0.8437(3) 0.1891(6) 0.8985(4) 0.066(3) Uani 1 1 d . . .
H1A H 0.8732 0.1527 0.9126 0.080 Uiso 1 1 calc R . .
C2 C 0.7961(3) 0.1615(6) 0.9175(5) 0.088(4) Uani 1 1 d . . .
H2A H 0.7929 0.1058 0.9393 0.106 Uiso 1 1 calc R . .
C3 C 0.7540(3) 0.2152(7) 0.9045(4) 0.088(4) Uani 1 1 d . . .
H3A H 0.7214 0.1996 0.9195 0.105 Uiso 1 1 calc R . .
C4 C 0.7606(3) 0.2950(7) 0.8678(4) 0.074(3) Uani 1 1 d . . .
H4A H 0.7314 0.3325 0.8560 0.089 Uiso 1 1 calc R . .
C5 C 0.8086(3) 0.3198(6) 0.8486(4) 0.050(3) Uani 1 1 d . . .
C6 C 0.8219(3) 0.4007(6) 0.8133(4) 0.056(3) Uani 1 1 d . . .
C7 C 0.7871(4) 0.4670(7) 0.7992(5) 0.095(4) Uani 1 1 d . . .
H7A H 0.7524 0.4607 0.8109 0.114 Uiso 1 1 calc R . .
C8 C 0.8020(4) 0.5439(7) 0.7678(5) 0.098(4) Uani 1 1 d . . .
H8A H 0.7772 0.5891 0.7562 0.118 Uiso 1 1 calc R . .
C9 C 0.8541(3) 0.5551(6) 0.7531(4) 0.070(4) Uani 1 1 d . . .
H9A H 0.8655 0.6071 0.7318 0.084 Uiso 1 1 calc R . .
C10 C 0.8866(3) 0.4867(6) 0.7713(4) 0.055(3) Uani 1 1 d . . .
H10A H 0.9221 0.4942 0.7639 0.066 Uiso 1 1 calc R . .
C11 C 0.8493(3) 0.2665(6) 0.6644(4) 0.075(4) Uani 1 1 d . . .
H11A H 0.8431 0.3272 0.6624 0.090 Uiso 1 1 calc R . .
C12 C 0.8210(3) 0.2119(7) 0.6060(4) 0.091(4) Uani 1 1 d . . .
H12A H 0.7957 0.2349 0.5667 0.110 Uiso 1 1 calc R . .
C13 C 0.8332(4) 0.1203(6) 0.6107(5) 0.098(4) Uani 1 1 d . . .
H13A H 0.8168 0.0802 0.5740 0.118 Uiso 1 1 calc R . .
C14 C 0.8701(3) 0.0942(7) 0.6715(5) 0.095(4) Uani 1 1 d . . .
H14A H 0.8788 0.0344 0.6762 0.114 Uiso 1 1 calc R . .
C15 C 0.8943(3) 0.1499(6) 0.7245(5) 0.072(3) Uani 1 1 d . . .
C16 C 0.9334(3) 0.1209(6) 0.7878(4) 0.064(3) Uani 1 1 d . . .
C17 C 0.9452(3) 0.0310(6) 0.7988(4) 0.070(4) Uani 1 1 d . . .
H17A H 0.9279 -0.0106 0.7644 0.084 Uiso 1 1 calc R . .
C18 C 0.9830(3) 0.0034(6) 0.8616(5) 0.078(4) Uani 1 1 d . . .
H18A H 0.9927 -0.0557 0.8688 0.093 Uiso 1 1 calc R . .
C19 C 1.0051(3) 0.0685(6) 0.9121(5) 0.065(3) Uani 1 1 d . . .
H19A H 1.0306 0.0557 0.9550 0.078 Uiso 1 1 calc R . .
C20 C 0.9876(3) 0.1517(5) 0.8959(4) 0.054(3) Uani 1 1 d . . .
H20A H 1.0030 0.1955 0.9297 0.065 Uiso 1 1 calc R . .
C21 C 0.9359(3) 0.3598(5) 0.9853(4) 0.058(3) Uani 1 1 d . . .
H21A H 0.8999 0.3472 0.9862 0.069 Uiso 1 1 calc R . .
C22 C 0.9680(3) 0.3870(6) 1.0569(4) 0.073(4) Uani 1 1 d . . .
H22A H 0.9524 0.3935 1.1022 0.087 Uiso 1 1 calc R . .
C23 C 1.0207(3) 0.4030(7) 1.0585(5) 0.089(4) Uani 1 1 d . . .
H23A H 1.0421 0.4204 1.1042 0.107 Uiso 1 1 calc R . .
C24 C 1.0415(3) 0.3925(6) 0.9888(4) 0.073(4) Uani 1 1 d . . .
H24A H 1.0780 0.3999 0.9877 0.087 Uiso 1 1 calc R . .
C25 C 1.0071(3) 0.3705(6) 0.9195(4) 0.055(3) Uani 1 1 d . . .
C26 C 1.0244(3) 0.3610(5) 0.8436(4) 0.053(3) Uani 1 1 d . . .
H26A H 1.0597 0.3711 0.8363 0.063 Uiso 1 1 calc R . .
Cl2 Cl 0.81056(8) 0.53213(15) 1.02168(12) 0.0875(11) Uani 1 1 d DU . .
O21 O 0.8547(2) 0.5255(5) 1.0823(3) 0.143(4) Uani 1 1 d DU A .
O22 O 0.8417(3) 0.5245(14) 0.9593(4) 0.127(7) Uani 0.348(5) 1 d PDU A 1
O23 O 0.7745(3) 0.5997(6) 1.0379(10) 0.146(8) Uani 0.348(5) 1 d PDU A 1
O24 O 0.7706(3) 0.4758(7) 0.9812(7) 0.088(6) Uani 0.348(5) 1 d PDU A 1
O22' O 0.8196(4) 0.5967(5) 0.9650(4) 0.113(4) Uani 0.652(5) 1 d PDU A 2
O23' O 0.7708(3) 0.5482(9) 1.0708(5) 0.171(6) Uani 0.652(5) 1 d PDU A 2
O24' O 0.8030(5) 0.4414(4) 0.9996(7) 0.146(5) Uani 0.652(5) 1 d PDU A 2
Cl1 Cl 1.09978(8) 0.18033(17) 1.37051(13) 0.1169(12) Uani 1 1 d DU . .
O11 O 1.1233(2) 0.2663(3) 1.3813(5) 0.164(4) Uani 1 1 d DU B .
O12 O 1.0529(3) 0.1991(9) 1.3158(5) 0.180(6) Uani 0.605(6) 1 d PDU B 1
O13 O 1.1361(3) 0.1280(6) 1.3325(5) 0.138(5) Uani 0.605(6) 1 d PDU B 1
O14 O 1.0818(4) 0.1438(8) 1.4398(4) 0.167(6) Uani 0.605(6) 1 d PDU B 1
O12' O 1.1407(3) 0.1230(7) 1.4097(9) 0.160(7) Uani 0.395(6) 1 d PDU B 2
O13' O 1.0608(3) 0.1843(16) 1.4243(5) 0.152(7) Uani 0.395(6) 1 d PDU B 2
O14' O 1.0801(7) 0.1444(9) 1.2952(4) 0.157(7) Uani 0.395(6) 1 d PDU B 2
O1W O 1.0000 0.3544(7) 1.2500 0.157(6) Uani 1 2 d S . .
O1 O 1.1290(3) 0.0926(9) 1.0862(5) 0.121(5) Uani 0.50 1 d PDU C 1
C27 C 1.1678(5) 0.1165(14) 1.1401(7) 0.119(7) Uani 0.50 1 d PDU C 1
C27' C 1.1442(6) 0.1962(13) 1.1197(8) 0.122(6) Uani 0.50 1 d PDU D 2
O1' O 1.1070(4) 0.1618(9) 1.0687(6) 0.116(5) Uani 0.50 1 d PDU D 2

loop_
_atom_site_aniso_label
_atom_site_aniso_U_11
_atom_site_aniso_U_22
_atom_site_aniso_U_33
_atom_site_aniso_U_23
_atom_site_aniso_U_13
_atom_site_aniso_U_12
Ru1 0.0394(3) 0.0480(4) 0.0383(3) -0.0043(6) 0.0077(3) -0.0013(6)
N1 0.044(4) 0.060(6) 0.040(4) -0.006(4) 0.009(3) -0.018(4)
N2 0.050(4) 0.040(5) 0.053(4) -0.013(4) -0.002(4) 0.000(4)
N3 0.055(4) 0.048(5) 0.052(4) -0.007(4) 0.010(4) 0.017(4)
N4 0.041(4) 0.078(7) 0.052(4) -0.021(5) -0.009(4) -0.009(4)
N5 0.050(4) 0.063(5) 0.035(4) -0.003(4) 0.022(3) -0.020(4)
N6 0.039(4) 0.058(5) 0.035(4) 0.007(3) -0.008(3) -0.001(4)
C1 0.031(4) 0.101(9) 0.075(6) -0.010(7) 0.033(4) -0.017(6)
C2 0.092(7) 0.090(9) 0.088(7) -0.008(6) 0.032(6) -0.006(7)
C3 0.073(6) 0.119(10) 0.077(6) -0.012(7) 0.032(5) -0.041(7)
C4 0.047(5) 0.091(8) 0.081(6) -0.016(8) -0.007(5) -0.004(7)
C5 0.037(5) 0.061(8) 0.051(5) -0.003(5) 0.007(4) 0.001(5)
C6 0.049(5) 0.075(7) 0.043(5) -0.018(5) -0.002(5) 0.032(6)
C7 0.093(8) 0.122(10) 0.073(7) 0.006(7) 0.022(6) -0.001(8)
C8 0.118(8) 0.104(9) 0.067(7) 0.000(7) -0.005(6) 0.070(7)
C9 0.094(7) 0.065(8) 0.050(6) 0.007(6) 0.002(6) 0.002(6)
C10 0.062(6) 0.056(7) 0.043(6) -0.001(5) -0.001(5) 0.026(6)
C11 0.067(6) 0.107(9) 0.053(5) -0.021(6) 0.010(5) -0.027(6)
C12 0.066(6) 0.137(10) 0.062(6) 0.003(8) -0.022(5) -0.009(8)
C13 0.119(9) 0.068(8) 0.106(8) -0.046(7) 0.008(7) -0.014(7)
C14 0.073(7) 0.118(10) 0.104(8) 0.057(7) 0.041(6) 0.048(7)
C15 0.063(6) 0.104(8) 0.057(6) -0.071(6) 0.038(5) -0.042(6)
C16 0.050(6) 0.079(8) 0.065(6) 0.056(5) 0.022(5) 0.006(6)
C17 0.043(6) 0.106(9) 0.060(6) 0.003(6) 0.008(5) -0.015(6)
C18 0.072(7) 0.074(8) 0.090(7) 0.005(7) 0.024(6) 0.016(6)
C19 0.053(6) 0.070(8) 0.070(6) 0.011(6) 0.001(5) -0.003(6)
C20 0.047(5) 0.046(6) 0.072(6) 0.007(5) 0.021(5) -0.010(5)
C21 0.050(6) 0.074(7) 0.048(5) -0.007(6) 0.005(5) -0.011(5)
C22 0.087(7) 0.088(8) 0.048(6) -0.011(6) 0.025(5) -0.005(7)
C23 0.089(7) 0.122(10) 0.055(6) -0.023(7) 0.009(6) -0.012(8)
C24 0.045(6) 0.102(9) 0.072(6) 0.003(7) 0.013(5) -0.026(6)
C25 0.064(6) 0.073(7) 0.030(5) -0.007(5) 0.016(5) -0.010(6)
C26 0.052(6) 0.041(6) 0.067(6) -0.006(5) 0.014(5) 0.002(5)
Cl2 0.0649(17) 0.107(2) 0.0893(19) -0.0058(19) 0.0064(15) -0.0132(18)
O21 0.156(7) 0.183(8) 0.084(5) 0.029(6) -0.006(5) -0.010(7)
O22 0.122(13) 0.155(14) 0.101(12) 0.000(12) 0.003(11) -0.060(12)
O23 0.090(12) 0.141(14) 0.194(14) 0.008(14) -0.017(12) 0.048(12)
O24 0.054(10) 0.107(13) 0.093(11) 0.007(11) -0.028(9) -0.025(10)
O22' 0.116(8) 0.105(8) 0.101(7) 0.054(7) -0.039(6) -0.073(7)
O23' 0.127(9) 0.164(12) 0.221(11) 0.029(10) 0.025(9) 0.022(9)
O24' 0.135(10) 0.130(10) 0.165(10) -0.018(9) -0.006(9) -0.025(9)
Cl1 0.0768(18) 0.127(3) 0.150(2) -0.052(2) 0.0257(18) -0.026(2)
O11 0.115(5) 0.110(7) 0.286(8) -0.070(6) 0.087(6) -0.066(5)
O12 0.143(10) 0.171(11) 0.215(10) -0.095(11) -0.017(9) -0.008(10)
O13 0.096(8) 0.121(9) 0.197(10) -0.088(8) 0.024(8) -0.023(7)
O14 0.147(10) 0.175(11) 0.176(10) 0.014(9) 0.011(9) -0.059(9)
O12' 0.119(12) 0.146(12) 0.210(13) -0.033(12) 0.005(12) 0.002(11)
O13' 0.111(12) 0.161(15) 0.187(13) -0.038(13) 0.031(11) -0.025(13)
O14' 0.136(12) 0.139(12) 0.189(12) -0.102(11) 0.001(11) -0.013(11)
O1W 0.225(12) 0.149(11) 0.078(7) 0.000 -0.042(8) 0.000
O1 0.077(7) 0.201(11) 0.100(7) 0.091(8) 0.063(6) -0.003(8)
C27 0.095(11) 0.225(16) 0.054(10) 0.040(12) 0.069(9) 0.040(12)
C27' 0.124(11) 0.187(13) 0.064(9) 0.075(11) 0.045(9) 0.015(13)
O1' 0.106(9) 0.141(12) 0.113(9) 0.074(8) 0.063(7) -0.015(8)

loop_
_atom_type_symbol
_atom_type_description
_atom_type_scat_dispersion_real
_atom_type_scat_dispersion_imag
_atom_type_scat_source
C C 0.0033 0.0016 'International Tables Vol C Tables 4.2.6.8 and 6.1.1.4'
H H 0.0000 0.0000 'International Tables Vol C Tables 4.2.6.8 and 6.1.1.4'
N N 0.0061 0.0033 'International Tables Vol C Tables 4.2.6.8 and 6.1.1.4'
O O 0.0106 0.0060 'International Tables Vol C Tables 4.2.6.8 and 6.1.1.4'
Cl Cl 0.1484 0.1585 'International Tables Vol C Tables 4.2.6.8 and 6.1.1.4'
Ru Ru -1.2594 0.8363 'International Tables Vol C Tables 4.2.6.8 and 6.1.1.4'

loop_
_geom_angle_atom_site_label_1
_geom_angle_atom_site_label_2
_geom_angle_atom_site_label_3
_geom_angle
_geom_angle_site_symmetry_1
_geom_angle_site_symmetry_3
_geom_angle_publ_flag
N3 Ru1 N2 96.9(2) . . ?
N3 Ru1 N5 173.2(3) . . ?
N2 Ru1 N5 89.7(2) . . ?
N3 Ru1 N4 78.9(2) . . ?
N2 Ru1 N4 170.6(2) . . ?
N5 Ru1 N4 94.3(2) . . ?
N3 Ru1 N6 101.9(2) . . ?
N2 Ru1 N6 102.0(2) . . ?
N5 Ru1 N6 78.2(2) . . ?
N4 Ru1 N6 87.1(2) . . ?
N3 Ru1 N1 84.1(2) . . ?
N2 Ru1 N1 78.8(2) . . ?
N5 Ru1 N1 95.6(2) . . ?
N4 Ru1 N1 92.3(2) . . ?
N6 Ru1 N1 173.7(2) . . ?
C1 N1 C5 116.5(6) . . ?
C1 N1 Ru1 126.8(5) . . ?
C5 N1 Ru1 116.6(5) . . ?
C10 N2 C6 115.7(7) . . ?
C10 N2 Ru1 129.3(5) . . ?
C6 N2 Ru1 114.9(5) . . ?
C15 N3 C11 117.8(7) . . ?
C15 N3 Ru1 115.8(5) . . ?
C11 N3 Ru1 125.8(5) . . ?
C16 N4 C20 117.0(7) . . ?
C16 N4 Ru1 113.0(5) . . ?
C20 N4 Ru1 130.0(6) . . ?
C21 N5 C25 116.6(6) . . ?
C21 N5 Ru1 127.1(5) . . ?
C25 N5 Ru1 115.6(5) . . ?
C26 N6 N6 110.3(7) . 2_756 ?
C26 N6 Ru1 115.1(5) . . ?
N6 N6 Ru1 134.3(5) 2_756 . ?
N1 C1 C2 125.1(8) . . ?
C3 C2 C1 119.1(9) . . ?
C2 C3 C4 117.6(8) . . ?
C5 C4 C3 121.6(8) . . ?
C4 C5 N1 119.7(8) . . ?
C4 C5 C6 127.9(8) . . ?
N1 C5 C6 112.4(7) . . ?
C7 C6 N2 121.4(9) . . ?
C7 C6 C5 122.2(8) . . ?
N2 C6 C5 116.3(7) . . ?
C6 C7 C8 120.1(10) . . ?
C7 C8 C9 120.3(9) . . ?
C10 C9 C8 115.5(9) . . ?
N2 C10 C9 126.9(8) . . ?
N3 C11 C12 122.4(9) . . ?
C11 C12 C13 116.4(8) . . ?
C14 C13 C12 116.5(9) . . ?
C15 C14 C13 123.1(10) . . ?
N3 C15 C14 123.8(8) . . ?
N3 C15 C16 114.1(8) . . ?
C14 C15 C16 122.1(9) . . ?
N4 C16 C17 121.2(7) . . ?
N4 C16 C15 117.4(8) . . ?
C17 C16 C15 120.8(8) . . ?
C16 C17 C18 120.2(8) . . ?
C19 C18 C17 116.5(9) . . ?
C20 C19 C18 116.3(7) . . ?
N4 C20 C19 128.2(8) . . ?
N5 C21 C22 122.9(7) . . ?
C23 C22 C21 120.2(8) . . ?
C22 C23 C24 117.1(8) . . ?
C23 C24 C25 119.7(8) . . ?
N5 C25 C24 123.2(7) . . ?
N5 C25 C26 112.6(6) . . ?
C24 C25 C26 124.1(8) . . ?
N6 C26 C25 116.7(7) . . ?
O21 Cl2 O23 111.3(7) . . ?
O21 Cl2 O22' 111.7(5) . . ?
O23 Cl2 O22' 79.2(7) . . ?
O21 Cl2 O23' 96.8(4) . . ?
O23 Cl2 O23' 40.1(8) . . ?
O22' Cl2 O23' 119.3(6) . . ?
O21 Cl2 O24 138.3(6) . . ?
O23 Cl2 O24 95.6(6) . . ?
O22' Cl2 O24 104.1(6) . . ?
O23' Cl2 O24 83.4(7) . . ?
O21 Cl2 O22 95.3(5) . . ?
O23 Cl2 O22 130.1(10) . . ?
O22' Cl2 O22 51.4(9) . . ?
O23' Cl2 O22 167.2(6) . . ?
O24 Cl2 O22 90.5(8) . . ?
O21 Cl2 O24' 101.0(6) . . ?
O23 Cl2 O24' 132.5(7) . . ?
O22' Cl2 O24' 120.2(6) . . ?
O23' Cl2 O24' 104.1(7) . . ?
O24 Cl2 O24' 40.3(6) . . ?
O22 Cl2 O24' 77.8(10) . . ?
O11 Cl1 O14' 123.2(7) . . ?
O11 Cl1 O12 101.2(6) . . ?
O14' Cl1 O12 47.8(8) . . ?
O11 Cl1 O13 106.3(5) . . ?
O14' Cl1 O13 62.5(7) . . ?
O12 Cl1 O13 109.1(6) . . ?
O11 Cl1 O12' 103.2(5) . . ?
O14' Cl1 O12' 109.4(9) . . ?
O12 Cl1 O12' 153.8(8) . . ?
O13 Cl1 O12' 54.8(7) . . ?
O11 Cl1 O13' 100.7(9) . . ?
O14' Cl1 O13' 114.8(9) . . ?
O12 Cl1 O13' 81.0(6) . . ?
O13 Cl1 O13' 148.4(10) . . ?
O12' Cl1 O13' 103.3(9) . . ?
O11 Cl1 O14 114.3(6) . . ?
O14' Cl1 O14 119.8(7) . . ?
O12 Cl1 O14 107.1(6) . . ?
O13 Cl1 O14 117.6(6) . . ?
O12' Cl1 O14 70.7(7) . . ?
O13' Cl1 O14 33.3(9) . . ?

loop_
_geom_bond_atom_site_label_1
_geom_bond_atom_site_label_2
_geom_bond_distance
_geom_bond_site_symmetry_2
_geom_bond_publ_flag
Ru1 N3 1.988(6) . ?
Ru1 N2 2.006(6) . ?
Ru1 N5 2.007(5) . ?
Ru1 N4 2.016(7) . ?
Ru1 N6 2.017(6) . ?
Ru1 N1 2.021(6) . ?
N1 C1 1.311(10) . ?
N1 C5 1.373(9) . ?
N2 C10 1.324(10) . ?
N2 C6 1.372(9) . ?
N3 C15 1.276(10) . ?
N3 C11 1.370(9) . ?
N4 C16 1.280(10) . ?
N4 C20 1.303(8) . ?
N5 C21 1.327(8) . ?
N5 C25 1.335(9) . ?
N6 C26 1.280(8) . ?
N6 N6 1.468(10) 2_756 ?
C1 C2 1.354(11) . ?
C2 C3 1.330(12) . ?
C3 C4 1.383(13) . ?
C4 C5 1.353(10) . ?
C5 C6 1.427(11) . ?
C6 C7 1.332(12) . ?
C7 C8 1.357(13) . ?
C8 C9 1.383(12) . ?
C9 C10 1.330(11) . ?
C11 C12 1.415(11) . ?
C12 C13 1.417(14) . ?
C13 C14 1.361(11) . ?
C14 C15 1.326(12) . ?
C15 C16 1.433(11) . ?
C16 C17 1.396(12) . ?
C17 C18 1.402(10) . ?
C18 C19 1.378(11) . ?
C19 C20 1.349(11) . ?
C21 C22 1.438(10) . ?
C22 C23 1.347(11) . ?
C23 C24 1.389(11) . ?
C24 C25 1.415(10) . ?
C25 C26 1.446(10) . ?
Cl2 O21 1.420(5) . ?
Cl2 O23 1.422(7) . ?
Cl2 O22' 1.423(6) . ?
Cl2 O23' 1.424(6) . ?
Cl2 O24 1.425(7) . ?
Cl2 O22 1.426(7) . ?
Cl2 O24' 1.427(6) . ?
Cl1 O11 1.429(5) . ?
Cl1 O14' 1.431(7) . ?
Cl1 O12 1.433(6) . ?
Cl1 O13 1.437(6) . ?
Cl1 O12' 1.441(7) . ?
Cl1 O13' 1.446(7) . ?
Cl1 O14 1.448(6) . ?
O1 C27 1.302(12) . ?
C27' O1' 1.300(13) . ?
